data_7005603
loop_
_publ_author_name
'Be\,sli, Serap'
'Coles, Simon J.'
'Davies, David B.'
'Hursthouse, Michael B.'
'Kili\,c, Adem'
'Shaw, Robert A.'

_publ_section_title
;
 A spiro to ansa rearrangement in cyclotriphosphazene derivatives.
;
_journal_issue 26
_journal_name_full 'Dalton transactions (Cambridge, England : 2003)'
_journal_page_first 2792
_journal_page_last 2801
_journal_paper_doi 10.1039/b703541a
_journal_year 2007
_chemical_formula_sum 'C6 H13 Cl3 N5 O P3'
_chemical_formula_weight 370.47
_chemical_name_systematic
;
?
;
_space_group_IT_number 14
_symmetry_cell_setting monoclinic
_symmetry_space_group_name_Hall '-P 2yn'
_symmetry_space_group_name_H-M 'P 1 21/n 1'
_atom_sites_solution_hydrogens geom
_atom_sites_solution_primary direct
_atom_sites_solution_secondary difmap
_audit_creation_method SHELXL-97
_cell_angle_alpha 90.00
_cell_angle_beta 94.76(3)
_cell_angle_gamma 90.00
_cell_formula_units_Z 4
_cell_length_a 8.231(3)
_cell_length_b 17.426(4)
_cell_length_c 9.8503(16)
_cell_measurement_reflns_used 3294
_cell_measurement_temperature 120(2)
_cell_measurement_theta_max 27.48
_cell_measurement_theta_min 2.91
_cell_volume 1408.0(7)
_computing_cell_refinement 'DENZO, COLLECT'
_computing_data_reduction 'DENZO, COLLECT'
_computing_molecular_graphics 'PLATON (Spek, 1990)'
_computing_structure_refinement 'SHELXL-97 (Sheldrick, 1997)'
_computing_structure_solution 'SHELXS-97 (Sheldrick, 1997)'
_diffrn_ambient_temperature 120(2)
_diffrn_detector_area_resol_mean 9.091
_diffrn_measured_fraction_theta_full 0.998
_diffrn_measured_fraction_theta_max 0.998
_diffrn_measurement_device_type 'Bruker-Nonius KappaCCD Area Detector'
_diffrn_measurement_method '\f and \w scans'
_diffrn_radiation_monochromator graphite
_diffrn_radiation_source 'Bruker-Nonius FR591 rotating anode'
_diffrn_radiation_type MoK\a
_diffrn_radiation_wavelength 0.71073
_diffrn_reflns_av_R_equivalents 0.0799
_diffrn_reflns_av_sigmaI/netI 0.0699
_diffrn_reflns_limit_h_max 10
_diffrn_reflns_limit_h_min -10
_diffrn_reflns_limit_k_max 22
_diffrn_reflns_limit_k_min -22
_diffrn_reflns_limit_l_max 12
_diffrn_reflns_limit_l_min -12
_diffrn_reflns_number 18678
_diffrn_reflns_theta_full 27.50
_diffrn_reflns_theta_max 27.50
_diffrn_reflns_theta_min 3.31
_diffrn_standards_decay_% 0
_exptl_absorpt_coefficient_mu 0.986
_exptl_absorpt_correction_T_max 0.9710
_exptl_absorpt_correction_T_min 0.8582
_exptl_absorpt_correction_type multi-scan
_exptl_absorpt_process_details 'SADABS V2.10 (Sheldrick, G.M., 2003)'
_exptl_crystal_colour colourless
_exptl_crystal_density_diffrn 1.748
_exptl_crystal_density_method 'not measured'
_exptl_crystal_description plate
_exptl_crystal_F_000 752
_exptl_crystal_size_max 0.16
_exptl_crystal_size_mid 0.14
_exptl_crystal_size_min 0.03
_refine_diff_density_max 0.507
_refine_diff_density_min -0.569
_refine_diff_density_rms 0.120
_refine_ls_extinction_coef 0.0036(10)
_refine_ls_extinction_expression Fc^*^=kFc[1+0.001xFc^2^\l^3^/sin(2\q)]^-1/4^
_refine_ls_extinction_method SHELXL
_refine_ls_goodness_of_fit_ref 1.272
_refine_ls_hydrogen_treatment mixed
_refine_ls_matrix_type full
_refine_ls_number_parameters 168
_refine_ls_number_reflns 3220
_refine_ls_number_restraints 0
_refine_ls_restrained_S_all 1.272
_refine_ls_R_factor_all 0.1126
_refine_ls_R_factor_gt 0.0890
_refine_ls_shift/su_max 0.001
_refine_ls_shift/su_mean 0.000
_refine_ls_structure_factor_coef Fsqd
_refine_ls_weighting_details 'calc w=1/[\s^2^(Fo^2^)+(0.0000P)^2^+11.2172P] where P=(Fo^2^+2Fc^2^)/3'
_refine_ls_weighting_scheme calc
_refine_ls_wR_factor_gt 0.1635
_refine_ls_wR_factor_ref 0.1701
_reflns_number_gt 2626
_reflns_number_total 3220
_reflns_threshold_expression >2sigma(I)
_cod_data_source_file b703541a.txt
_cod_data_source_block 8b
_cod_depositor_comments
;
The following automatic conversions were performed:
'_symmetry_cell_setting' value 'Monoclinic' changed to 'monoclinic'
according to '/home/saulius/struct/CIF-dictionaries/cif_core.dic'
dictionary named 'cif_core.dic' version 2.4.1 from 2010-06-29.

Automatic conversion script
Id: cif_fix_enum 1527 2010-12-29 10:47:43Z saulius 
;
_cod_original_cell_volume 1408.1(7)
_cod_original_sg_symbol_H-M P2(1)/n
_cod_database_code 7005603

loop_
_symmetry_equiv_pos_as_xyz
'x, y, z'
'-x+1/2, y+1/2, -z+1/2'
'-x, -y, -z'
'x-1/2, -y-1/2, z-1/2'

loop_
_atom_site_label
_atom_site_type_symbol
_atom_site_fract_x
_atom_site_fract_y
_atom_site_fract_z
_atom_site_U_iso_or_equiv
_atom_site_adp_type
_atom_site_occupancy
_atom_site_symmetry_multiplicity
_atom_site_calc_flag
_atom_site_refinement_flags
_atom_site_disorder_assembly
_atom_site_disorder_group
H4N H 0.146(9) -0.030(4) -0.041(8) 0.03(2) Uiso 1 1 d . . .
C1 C 0.3923(10) 0.0782(4) -0.1569(8) 0.0406(19) Uani 1 1 d . . .
H1A H 0.5089 0.0637 -0.1519 0.049 Uiso 1 1 calc R . .
H1B H 0.3701 0.1132 -0.2354 0.049 Uiso 1 1 calc R . .
C2 C 0.2915(9) 0.0094(5) -0.1768(7) 0.0416(19) Uani 1 1 d . . .
H2A H 0.2199 0.0134 -0.2624 0.050 Uiso 1 1 calc R . .
H2B H 0.3611 -0.0367 -0.1821 0.050 Uiso 1 1 calc R . .
C3 C -0.2601(8) 0.2111(4) 0.0650(7) 0.0274(14) Uani 1 1 d . . .
H3A H -0.3147 0.1699 0.0089 0.033 Uiso 1 1 calc R . .
H3B H -0.1865 0.2398 0.0088 0.033 Uiso 1 1 calc R . .
C4 C -0.3844(8) 0.2643(4) 0.1207(8) 0.0346(17) Uani 1 1 d . . .
H4A H -0.3406 0.3170 0.1329 0.042 Uiso 1 1 calc R . .
H4B H -0.4861 0.2661 0.0596 0.042 Uiso 1 1 calc R . .
C5 C -0.4137(8) 0.2281(4) 0.2565(7) 0.0293(15) Uani 1 1 d . . .
H5A H -0.4599 0.2660 0.3176 0.035 Uiso 1 1 calc R . .
H5B H -0.4892 0.1840 0.2440 0.035 Uiso 1 1 calc R . .
C6 C -0.2463(8) 0.2022(4) 0.3137(7) 0.0287(15) Uani 1 1 d . . .
H6A H -0.1854 0.2445 0.3616 0.034 Uiso 1 1 calc R . .
H6B H -0.2536 0.1584 0.3770 0.034 Uiso 1 1 calc R . .
N1 N 0.0659(6) 0.1245(3) 0.0536(5) 0.0251(12) Uani 1 1 d . . .
N2 N 0.0819(6) 0.1208(3) 0.3317(5) 0.0243(12) Uani 1 1 d . . .
N3 N 0.3062(7) 0.0475(3) 0.1923(6) 0.0292(13) Uani 1 1 d . . .
N4 N 0.1956(8) 0.0040(4) -0.0621(6) 0.0351(15) Uani 1 1 d . . .
N5 N -0.1689(6) 0.1788(3) 0.1878(5) 0.0245(12) Uani 1 1 d . . .
O1 O 0.3581(6) 0.1171(3) -0.0331(5) 0.0332(11) Uani 1 1 d . . .
P1 P 0.22530(19) 0.07370(9) 0.04577(17) 0.0220(4) Uani 1 1 d . . .
P2 P 0.02387(19) 0.16284(9) 0.19201(16) 0.0210(4) Uani 1 1 d . . .
P3 P 0.2260(2) 0.06193(9) 0.32835(17) 0.0231(4) Uani 1 1 d . . .
Cl1 Cl 0.13505(19) 0.26883(9) 0.19982(17) 0.0285(4) Uani 1 1 d . . .
Cl2 Cl 0.1554(2) -0.03836(10) 0.40374(19) 0.0365(4) Uani 1 1 d . . .
Cl3 Cl 0.4033(2) 0.09094(10) 0.47147(17) 0.0322(4) Uani 1 1 d . . .

loop_
_atom_site_aniso_label
_atom_site_aniso_U_11
_atom_site_aniso_U_22
_atom_site_aniso_U_33
_atom_site_aniso_U_23
_atom_site_aniso_U_13
_atom_site_aniso_U_12
C1 0.052(5) 0.028(4) 0.046(5) 0.008(3) 0.028(4) 0.011(3)
C2 0.030(4) 0.071(6) 0.024(4) -0.012(4) 0.007(3) -0.012(4)
C3 0.019(3) 0.032(4) 0.029(4) 0.003(3) -0.003(3) 0.003(3)
C4 0.026(4) 0.034(4) 0.045(4) 0.013(3) 0.007(3) 0.008(3)
C5 0.020(3) 0.035(4) 0.034(4) 0.004(3) 0.008(3) 0.005(3)
C6 0.020(3) 0.037(4) 0.029(4) -0.006(3) 0.007(3) 0.001(3)
N1 0.021(3) 0.032(3) 0.022(3) -0.007(2) 0.001(2) 0.005(2)
N2 0.026(3) 0.027(3) 0.021(3) 0.002(2) 0.004(2) 0.008(2)
N3 0.026(3) 0.037(3) 0.026(3) 0.007(2) 0.009(2) 0.013(2)
N4 0.050(4) 0.026(3) 0.033(3) -0.004(3) 0.025(3) -0.009(3)
N5 0.021(3) 0.024(3) 0.029(3) -0.001(2) 0.003(2) 0.000(2)
O1 0.032(3) 0.045(3) 0.023(2) 0.000(2) 0.0070(19) -0.018(2)
P1 0.0197(8) 0.0204(8) 0.0268(9) -0.0001(7) 0.0070(6) -0.0004(6)
P2 0.0188(8) 0.0219(8) 0.0220(8) -0.0030(6) 0.0006(6) 0.0035(6)
P3 0.0229(9) 0.0235(8) 0.0239(8) 0.0033(7) 0.0075(6) 0.0054(7)
Cl1 0.0235(8) 0.0255(8) 0.0364(9) -0.0038(7) 0.0022(6) -0.0019(6)
Cl2 0.0394(10) 0.0279(9) 0.0431(10) 0.0115(8) 0.0092(8) 0.0015(7)
Cl3 0.0261(8) 0.0388(9) 0.0312(9) 0.0046(7) 0.0002(6) 0.0054(7)

loop_
_atom_type_symbol
_atom_type_description
_atom_type_scat_dispersion_real
_atom_type_scat_dispersion_imag
_atom_type_scat_source
C C 0.0033 0.0016 'International Tables Vol C Tables 4.2.6.8 and 6.1.1.4'
H H 0.0000 0.0000 'International Tables Vol C Tables 4.2.6.8 and 6.1.1.4'
N N 0.0061 0.0033 'International Tables Vol C Tables 4.2.6.8 and 6.1.1.4'
O O 0.0106 0.0060 'International Tables Vol C Tables 4.2.6.8 and 6.1.1.4'
P P 0.1023 0.0942 'International Tables Vol C Tables 4.2.6.8 and 6.1.1.4'
Cl Cl 0.1484 0.1585 'International Tables Vol C Tables 4.2.6.8 and 6.1.1.4'

loop_
_geom_angle_atom_site_label_1
_geom_angle_atom_site_label_2
_geom_angle_atom_site_label_3
_geom_angle
_geom_angle_site_symmetry_1
_geom_angle_site_symmetry_3
_geom_angle_publ_flag
O1 C1 C2 110.5(6) . . ?
O1 C1 H1A 109.5 . . ?
C2 C1 H1A 109.5 . . ?
O1 C1 H1B 109.5 . . ?
C2 C1 H1B 109.5 . . ?
H1A C1 H1B 108.1 . . ?
N4 C2 C1 106.9(6) . . ?
N4 C2 H2A 110.3 . . ?
C1 C2 H2A 110.3 . . ?
N4 C2 H2B 110.3 . . ?
C1 C2 H2B 110.3 . . ?
H2A C2 H2B 108.6 . . ?
N5 C3 C4 104.4(5) . . ?
N5 C3 H3A 110.9 . . ?
C4 C3 H3A 110.9 . . ?
N5 C3 H3B 110.9 . . ?
C4 C3 H3B 110.9 . . ?
H3A C3 H3B 108.9 . . ?
C5 C4 C3 103.0(5) . . ?
C5 C4 H4A 111.2 . . ?
C3 C4 H4A 111.2 . . ?
C5 C4 H4B 111.2 . . ?
C3 C4 H4B 111.2 . . ?
H4A C4 H4B 109.1 . . ?
C6 C5 C4 104.3(5) . . ?
C6 C5 H5A 110.9 . . ?
C4 C5 H5A 110.9 . . ?
C6 C5 H5B 110.9 . . ?
C4 C5 H5B 110.9 . . ?
H5A C5 H5B 108.9 . . ?
N5 C6 C5 102.1(5) . . ?
N5 C6 H6A 111.3 . . ?
C5 C6 H6A 111.3 . . ?
N5 C6 H6B 111.3 . . ?
C5 C6 H6B 111.3 . . ?
H6A C6 H6B 109.2 . . ?
P2 N1 P1 121.2(3) . . ?
P3 N2 P2 117.0(3) . . ?
P3 N3 P1 123.5(3) . . ?
C2 N4 P1 113.9(5) . . ?
C2 N4 H4N 128(6) . . ?
P1 N4 H4N 117(6) . . ?
C3 N5 C6 110.5(5) . . ?
C3 N5 P2 121.3(4) . . ?
C6 N5 P2 120.9(4) . . ?
C1 O1 P1 112.4(4) . . ?
O1 P1 N1 111.4(3) . . ?
O1 P1 N3 109.0(3) . . ?
N1 P1 N3 113.4(3) . . ?
O1 P1 N4 96.2(3) . . ?
N1 P1 N4 111.7(3) . . ?
N3 P1 N4 113.9(3) . . ?
N1 P2 N2 118.5(3) . . ?
N1 P2 N5 109.7(3) . . ?
N2 P2 N5 109.0(3) . . ?
N1 P2 Cl1 106.4(2) . . ?
N2 P2 Cl1 106.2(2) . . ?
N5 P2 Cl1 106.3(2) . . ?
N3 P3 N2 119.8(3) . . ?
N3 P3 Cl2 109.5(2) . . ?
N2 P3 Cl2 108.6(2) . . ?
N3 P3 Cl3 108.0(2) . . ?
N2 P3 Cl3 109.1(2) . . ?
Cl2 P3 Cl3 100.12(10) . . ?

loop_
_geom_bond_atom_site_label_1
_geom_bond_atom_site_label_2
_geom_bond_distance
_geom_bond_site_symmetry_2
_geom_bond_publ_flag
C1 O1 1.443(8) . ?
C1 C2 1.462(11) . ?
C1 H1A 0.9900 . ?
C1 H1B 0.9900 . ?
C2 N4 1.434(9) . ?
C2 H2A 0.9900 . ?
C2 H2B 0.9900 . ?
C3 N5 1.481(8) . ?
C3 C4 1.517(9) . ?
C3 H3A 0.9900 . ?
C3 H3B 0.9900 . ?
C4 C5 1.517(9) . ?
C4 H4A 0.9900 . ?
C4 H4B 0.9900 . ?
C5 C6 1.514(9) . ?
C5 H5A 0.9900 . ?
C5 H5B 0.9900 . ?
C6 N5 1.498(8) . ?
C6 H6A 0.9900 . ?
C6 H6B 0.9900 . ?
N1 P2 1.582(5) . ?
N1 P1 1.590(5) . ?
N2 P3 1.570(5) . ?
N2 P2 1.597(5) . ?
N3 P3 1.563(5) . ?
N3 P1 1.605(6) . ?
N4 P1 1.619(6) . ?
N4 H4N 0.75(8) . ?
N5 P2 1.608(5) . ?
O1 P1 1.585(5) . ?
P2 Cl1 2.060(2) . ?
P3 Cl2 2.004(2) . ?
P3 Cl3 2.007(2) . ?
